data_2240087
loop_
_publ_author_name
'Choi, Hong Dae'
'Lee, Uk'

_publ_section_title
;
 Crystal structure of
 2-(3-fluorophenyl)-5-iodo-3-methylsulfinyl-1-benzofuran
;
_journal_coeditor_code QM2109
_journal_issue 11
_journal_name_full 'Acta Crystallographica Section E'
_journal_page_first o1169
_journal_paper_doi 10.1107/S1600536814022569
_journal_volume 70
_journal_year 2014
_chemical_formula_iupac 'C15 H10 F I O2 S'
_chemical_formula_moiety 'C15 H10 F I O2 S'
_chemical_formula_sum 'C15 H10 F I O2 S'
_chemical_formula_weight 400.19
_chemical_melting_point_gt 454
_chemical_melting_point_lt 453
_chemical_name_systematic
;
2-(3-Fluorophenyl)-5-iodo-3-methylsulfinyl-1-benzofuran
;
_space_group_IT_number 2
_symmetry_cell_setting triclinic
_symmetry_space_group_name_Hall '-P 1'
_symmetry_space_group_name_H-M 'P -1'
_atom_sites_solution_hydrogens difmap
_atom_sites_solution_primary direct
_atom_sites_solution_secondary difmap
_audit_creation_method 'form.cif (version 2.0)'
_cell_angle_alpha 86.0630(10)
_cell_angle_beta 82.0880(10)
_cell_angle_gamma 66.4080(10)
_cell_formula_units_Z 2
_cell_length_a 8.1348(3)
_cell_length_b 8.6378(3)
_cell_length_c 10.8350(4)
_cell_measurement_reflns_used 8421
_cell_measurement_temperature 173(2)
_cell_measurement_theta_max 28.35
_cell_measurement_theta_min 2.57
_cell_volume 690.99(4)
_computing_cell_refinement
;
<i>SAINT</i> (Bruker, 2009)
;
_computing_data_collection
;
<i>APEX2</i> (Bruker, 2009)
;
_computing_data_reduction
;
<i>SAINT</i> (Bruker, 2009)
;
_computing_molecular_graphics
;
<i>ORTEP-3 for Windows</i> (Farrugia, 2012) and
<i>DIAMOND</i> (Brandenburg, 1998)
;
_computing_publication_material
;
<i>SHELXL97</i> (Sheldrick, 2008)
;
_computing_structure_refinement
;
<i>SHELXL97</i> (Sheldrick, 2008)
;
_computing_structure_solution
;
<i>SHELXS97</i> (Sheldrick, 2008)
;
_diffrn_ambient_temperature 173(2)
_diffrn_detector_area_resol_mean 10.0
_diffrn_measured_fraction_theta_full 0.995
_diffrn_measured_fraction_theta_max 0.995
_diffrn_measurement_device_type 'Bruker SMART APEXII CCD'
_diffrn_measurement_method '\f and \w scans'
_diffrn_radiation_monochromator 'graphite multilayer'
_diffrn_radiation_source 'rotating anode'
_diffrn_radiation_type MoK\a
_diffrn_radiation_wavelength 0.71073
_diffrn_reflns_av_R_equivalents 0.0284
_diffrn_reflns_av_sigmaI/netI 0.0243
_diffrn_reflns_limit_h_max 10
_diffrn_reflns_limit_h_min -10
_diffrn_reflns_limit_k_max 11
_diffrn_reflns_limit_k_min -11
_diffrn_reflns_limit_l_max 14
_diffrn_reflns_limit_l_min -14
_diffrn_reflns_number 12585
_diffrn_reflns_theta_full 28.38
_diffrn_reflns_theta_max 28.38
_diffrn_reflns_theta_min 1.90
_diffrn_standards_number 0
_exptl_absorpt_coefficient_mu 2.477
_exptl_absorpt_correction_T_max 0.7457
_exptl_absorpt_correction_T_min 0.4959
_exptl_absorpt_correction_type multi-scan
_exptl_absorpt_process_details
;
(<i>SADABS</i>; Bruker, 2009)
;
_exptl_crystal_colour colourless
_exptl_crystal_density_diffrn 1.923
_exptl_crystal_density_method 'not measured'
_exptl_crystal_description block
_exptl_crystal_F_000 388
_exptl_crystal_size_max 0.45
_exptl_crystal_size_mid 0.28
_exptl_crystal_size_min 0.11
_refine_diff_density_max 0.713
_refine_diff_density_min -0.592
_refine_ls_extinction_method none
_refine_ls_goodness_of_fit_ref 1.050
_refine_ls_hydrogen_treatment constr
_refine_ls_matrix_type full
_refine_ls_number_parameters 182
_refine_ls_number_reflns 3450
_refine_ls_number_restraints 0
_refine_ls_restrained_S_all 1.050
_refine_ls_R_factor_all 0.0240
_refine_ls_R_factor_gt 0.0213
_refine_ls_shift/su_max 0.002
_refine_ls_shift/su_mean 0.000
_refine_ls_structure_factor_coef Fsqd
_refine_ls_weighting_details 'calc w=1/[\s^2^(Fo^2^)+(0.0277P)^2^+0.2506P] where P=(Fo^2^+2Fc^2^)/3'
_refine_ls_weighting_scheme calc
_refine_ls_wR_factor_gt 0.0525
_refine_ls_wR_factor_ref 0.0537
_reflns_number_gt 3226
_reflns_number_total 3450
_reflns_threshold_expression I>2\s(I)
_cod_data_source_file qm2109sup1.cif
_cod_data_source_block I
_cod_original_sg_symbol_H-M 'P -1  '
_cod_database_code 2240087
_cod_database_fobs_code 2240087

loop_
_symmetry_equiv_pos_as_xyz
'x, y, z'
'-x, -y, -z'

loop_
_atom_site_type_symbol
_atom_site_label
_atom_site_fract_x
_atom_site_fract_y
_atom_site_fract_z
_atom_site_U_iso_or_equiv
_atom_site_adp_type
_atom_site_calc_flag
_atom_site_refinement_flags
_atom_site_occupancy
_atom_site_symmetry_multiplicity
I I1 0.171392(16) 1.149394(16) 1.025925(12) 0.03179(6) Uani d . 1 2
S S1 0.78329(6) 0.70139(6) 0.61226(5) 0.02565(10) Uani d . 1 2
F F1 0.44813(19) 0.69674(18) 0.05731(12) 0.0428(3) Uani d . 1 2
O O1 0.29753(17) 0.86217(16) 0.49979(13) 0.0257(3) Uani d . 1 2
O O2 0.81435(19) 0.83024(18) 0.67958(15) 0.0322(3) Uani d . 1 2
C C1 0.5521(2) 0.7849(2) 0.59123(18) 0.0236(4) Uani d . 1 2
C C2 0.4042(2) 0.8963(2) 0.67518(18) 0.0229(3) Uani d . 1 2
C C3 0.3844(2) 0.9583(2) 0.79446(18) 0.0245(4) Uani d . 1 2
H H3 0.4851 0.9312 0.8393 0.029 Uiso calc R 1 2
C C4 0.2108(2) 1.0612(2) 0.84450(18) 0.0252(4) Uani d . 1 2
C C5 0.0602(3) 1.1041(2) 0.77957(19) 0.0279(4) Uani d . 1 2
H H5 -0.0560 1.1753 0.8173 0.033 Uiso calc R 1 2
C C6 0.0793(3) 1.0437(2) 0.6614(2) 0.0280(4) Uani d . 1 2
H H6 -0.0209 1.0718 0.6158 0.034 Uiso calc R 1 2
C C7 0.2528(2) 0.9398(2) 0.61297(18) 0.0240(4) Uani d . 1 2
C C8 0.4815(2) 0.7686(2) 0.48808(18) 0.0239(4) Uani d . 1 2
C C9 0.5539(2) 0.6727(2) 0.37323(18) 0.0246(4) Uani d . 1 2
C C10 0.7027(3) 0.5184(2) 0.36961(19) 0.0284(4) Uani d . 1 2
H H10 0.7611 0.4757 0.4422 0.034 Uiso calc R 1 2
C C11 0.7657(3) 0.4272(3) 0.2604(2) 0.0298(4) Uani d . 1 2
H H11 0.8680 0.3228 0.2583 0.036 Uiso calc R 1 2
C C12 0.6806(3) 0.4872(3) 0.1544(2) 0.0310(4) Uani d . 1 2
H H12 0.7223 0.4250 0.0794 0.037 Uiso calc R 1 2
C C14 0.4675(3) 0.7348(2) 0.26611(18) 0.0259(4) Uani d . 1 2
H H14 0.3661 0.8396 0.2666 0.031 Uiso calc R 1 2
C C13 0.5339(3) 0.6395(3) 0.16068(19) 0.0296(4) Uani d . 1 2
C C15 0.7795(3) 0.5423(3) 0.7268(2) 0.0399(5) Uani d . 1 2
H H15A 0.8990 0.4863 0.7554 0.060 Uiso calc R 1 2
H H15B 0.7483 0.4587 0.6898 0.060 Uiso calc R 1 2
H H15C 0.6893 0.5949 0.7976 0.060 Uiso calc R 1 2

loop_
_atom_site_aniso_label
_atom_site_aniso_U_11
_atom_site_aniso_U_22
_atom_site_aniso_U_33
_atom_site_aniso_U_12
_atom_site_aniso_U_13
_atom_site_aniso_U_23
I1 0.02741(8) 0.03722(9) 0.02882(8) -0.01142(6) 0.00213(5) -0.00751(6)
S1 0.01711(19) 0.0255(2) 0.0331(2) -0.00688(17) -0.00367(17) -0.00041(18)
F1 0.0462(8) 0.0463(8) 0.0316(7) -0.0101(6) -0.0147(6) -0.0038(6)
O1 0.0192(6) 0.0277(7) 0.0269(7) -0.0050(5) -0.0048(5) -0.0025(5)
O2 0.0279(7) 0.0310(7) 0.0421(8) -0.0142(6) -0.0108(6) 0.0011(6)
C1 0.0189(8) 0.0222(8) 0.0287(9) -0.0072(7) -0.0034(7) 0.0005(7)
C2 0.0187(8) 0.0212(8) 0.0283(9) -0.0078(7) -0.0032(7) 0.0020(7)
C3 0.0205(8) 0.0259(9) 0.0272(9) -0.0089(7) -0.0043(7) 0.0010(7)
C4 0.0232(8) 0.0245(9) 0.0279(9) -0.0100(7) -0.0014(7) -0.0001(7)
C5 0.0204(8) 0.0254(9) 0.0341(10) -0.0059(7) -0.0007(7) -0.0007(8)
C6 0.0184(8) 0.0292(9) 0.0340(10) -0.0059(7) -0.0063(7) 0.0000(8)
C7 0.0218(8) 0.0235(8) 0.0254(9) -0.0074(7) -0.0045(7) 0.0004(7)
C8 0.0181(8) 0.0215(8) 0.0295(9) -0.0060(7) -0.0019(7) 0.0019(7)
C9 0.0228(8) 0.0258(9) 0.0280(9) -0.0127(7) -0.0025(7) -0.0013(7)
C10 0.0248(9) 0.0283(9) 0.0305(10) -0.0085(7) -0.0042(7) -0.0010(8)
C11 0.0225(9) 0.0270(9) 0.0363(11) -0.0066(7) -0.0002(8) -0.0030(8)
C12 0.0284(9) 0.0331(10) 0.0318(10) -0.0128(8) 0.0008(8) -0.0076(8)
C14 0.0224(8) 0.0254(9) 0.0307(9) -0.0101(7) -0.0043(7) 0.0009(7)
C13 0.0291(9) 0.0342(10) 0.0283(10) -0.0148(8) -0.0061(8) 0.0000(8)
C15 0.0357(11) 0.0310(11) 0.0560(14) -0.0147(9) -0.0186(10) 0.0156(10)

loop_
_atom_type_symbol
_atom_type_description
_atom_type_scat_dispersion_real
_atom_type_scat_dispersion_imag
_atom_type_scat_source
C C 0.0033 0.0016 'International Tables Vol C Tables 4.2.6.8 and 6.1.1.4'
H H 0.0000 0.0000 'International Tables Vol C Tables 4.2.6.8 and 6.1.1.4'
O O 0.0106 0.0060 'International Tables Vol C Tables 4.2.6.8 and 6.1.1.4'
F F 0.0171 0.0103 'International Tables Vol C Tables 4.2.6.8 and 6.1.1.4'
S S 0.1246 0.1234 'International Tables Vol C Tables 4.2.6.8 and 6.1.1.4'
I I -0.4742 1.8119 'International Tables Vol C Tables 4.2.6.8 and 6.1.1.4'

loop_
_geom_angle_atom_site_label_1
_geom_angle_atom_site_label_2
_geom_angle_atom_site_label_3
_geom_angle_site_symmetry_3
_geom_angle
C4 I1 O2 2_677 162.99(6)
O2 S1 C1 . 107.27(8)
O2 S1 C15 . 105.59(11)
C1 S1 C15 . 97.77(10)
C7 O1 C8 . 106.51(14)
C8 C1 C2 . 107.22(16)
C8 C1 S1 . 126.32(14)
C2 C1 S1 . 126.23(14)
C7 C2 C3 . 119.44(16)
C7 C2 C1 . 104.72(16)
C3 C2 C1 . 135.82(17)
C4 C3 C2 . 116.96(17)
C4 C3 H3 . 121.5
C2 C3 H3 . 121.5
C3 C4 C5 . 122.53(18)
C3 C4 I1 . 118.63(14)
C5 C4 I1 . 118.81(13)
C6 C5 C4 . 120.71(17)
C6 C5 H5 . 119.6
C4 C5 H5 . 119.6
C5 C6 C7 . 116.21(18)
C5 C6 H6 . 121.9
C7 C6 H6 . 121.9
O1 C7 C6 . 124.79(17)
O1 C7 C2 . 111.03(15)
C6 C7 C2 . 124.15(18)
C1 C8 O1 . 110.51(16)
C1 C8 C9 . 135.08(17)
O1 C8 C9 . 114.36(16)
C10 C9 C14 . 119.72(18)
C10 C9 C8 . 121.22(18)
C14 C9 C8 . 119.02(17)
C11 C10 C9 . 120.19(19)
C11 C10 H10 . 119.9
C9 C10 H10 . 119.9
C12 C11 C10 . 120.41(19)
C12 C11 H11 . 119.8
C10 C11 H11 . 119.8
C13 C12 C11 . 118.20(18)
C13 C12 H12 . 120.9
C11 C12 H12 . 120.9
C13 C14 C9 . 117.96(18)
C13 C14 H14 . 121.0
C9 C14 H14 . 121.0
F1 C13 C14 . 118.31(18)
F1 C13 C12 . 118.15(18)
C14 C13 C12 . 123.5(2)
S1 C15 H15A . 109.5
S1 C15 H15B . 109.5
H15A C15 H15B . 109.5
S1 C15 H15C . 109.5
H15A C15 H15C . 109.5
H15B C15 H15C . 109.5

loop_
_geom_bond_atom_site_label_1
_geom_bond_atom_site_label_2
_geom_bond_site_symmetry_2
_geom_bond_distance
I1 C4 . 2.0937(19)
I1 O2 2_677 3.2282(16)
S1 O2 . 1.4906(15)
S1 C1 . 1.7660(18)
S1 C15 . 1.794(2)
F1 C13 . 1.360(2)
O1 C7 . 1.371(2)
O1 C8 . 1.380(2)
C1 C8 . 1.364(3)
C1 C2 . 1.447(2)
C2 C7 . 1.392(3)
C2 C3 . 1.397(3)
C3 C4 . 1.389(2)
C3 H3 . 0.9500
C4 C5 . 1.404(3)
C5 C6 . 1.382(3)
C5 H5 . 0.9500
C6 C7 . 1.385(3)
C6 H6 . 0.9500
C8 C9 . 1.460(3)
C9 C10 . 1.396(3)
C9 C14 . 1.402(3)
C10 C11 . 1.386(3)
C10 H10 . 0.9500
C11 C12 . 1.385(3)
C11 H11 . 0.9500
C12 C13 . 1.376(3)
C12 H12 . 0.9500
C14 C13 . 1.370(3)
C14 H14 . 0.9500
C15 H15A . 0.9800
C15 H15B . 0.9800
C15 H15C . 0.9800

loop_
_geom_hbond_atom_site_label_D
_geom_hbond_atom_site_label_H
_geom_hbond_atom_site_label_A
_geom_hbond_site_symmetry_A
_geom_hbond_distance_DH
_geom_hbond_distance_HA
_geom_hbond_distance_DA
_geom_hbond_angle_DHA
C6 H6 O1 2_576 0.95 2.57 3.520(2) 177.1
C11 H11 O2 2_766 0.95 2.55 3.372(2) 144.9

loop_
_geom_torsion_atom_site_label_1
_geom_torsion_atom_site_label_2
_geom_torsion_atom_site_label_3
_geom_torsion_atom_site_label_4
_geom_torsion_site_symmetry_1
_geom_torsion
O2 S1 C1 C8 . 141.12(17)
C15 S1 C1 C8 . -109.83(19)
O2 S1 C1 C2 . -32.64(19)
C15 S1 C1 C2 . 76.41(18)
C8 C1 C2 C7 . -0.4(2)
S1 C1 C2 C7 . 174.33(15)
C8 C1 C2 C3 . 177.6(2)
S1 C1 C2 C3 . -7.7(3)
C7 C2 C3 C4 . 0.2(3)
C1 C2 C3 C4 . -177.6(2)
C2 C3 C4 C5 . -0.6(3)
C2 C3 C4 I1 . 177.44(13)
O2 I1 C4 C3 2_677 -46.0(3)
O2 I1 C4 C5 2_677 132.10(18)
C3 C4 C5 C6 . 0.3(3)
I1 C4 C5 C6 . -177.70(15)
C4 C5 C6 C7 . 0.3(3)
C8 O1 C7 C6 . -178.87(18)
C8 O1 C7 C2 . -0.8(2)
C5 C6 C7 O1 . 177.14(18)
C5 C6 C7 C2 . -0.7(3)
C3 C2 C7 O1 . -177.65(16)
C1 C2 C7 O1 . 0.7(2)
C3 C2 C7 C6 . 0.5(3)
C1 C2 C7 C6 . 178.84(18)
C2 C1 C8 O1 . 0.0(2)
S1 C1 C8 O1 . -174.78(13)
C2 C1 C8 C9 . -177.5(2)
S1 C1 C8 C9 . 7.7(3)
C7 O1 C8 C1 . 0.5(2)
C7 O1 C8 C9 . 178.56(16)
C1 C8 C9 C10 . 29.0(3)
O1 C8 C9 C10 . -148.40(17)
C1 C8 C9 C14 . -153.2(2)
O1 C8 C9 C14 . 29.3(2)
C14 C9 C10 C11 . 0.4(3)
C8 C9 C10 C11 . 178.10(18)
C9 C10 C11 C12 . -0.7(3)
C10 C11 C12 C13 . 0.5(3)
C10 C9 C14 C13 . 0.1(3)
C8 C9 C14 C13 . -177.66(17)
C9 C14 C13 F1 . 178.38(17)
C9 C14 C13 C12 . -0.3(3)
C11 C12 C13 F1 . -178.69(18)
C11 C12 C13 C14 . 0.0(3)
